data_7037618
loop_
_publ_author_name
'Escuer, A.'
'Mayans, J.'
'Font-Bardia, M'

_publ_section_title
;
 Copper(ii) cubanes with a {Cu4O} core and well defined S = 1 ground
 state.
;
_journal_issue 4
_journal_name_full 'Dalton transactions (Cambridge, England : 2003)'
_journal_page_first 1604
_journal_page_last 1613
_journal_paper_doi 10.1039/c5dt03643g
_journal_volume 45
_journal_year 2016
_chemical_formula_moiety 'C52 H40 Cu4 F4 N4 O12'
_chemical_formula_sum 'C52 H40 Cu4 F4 N4 O12'
_chemical_formula_weight 1243.04
_chemical_name_systematic
;
 ?
;
_space_group_crystal_system monoclinic
_space_group_IT_number 15
_space_group_name_Hall '-C 2yc'
_space_group_name_H-M_alt 'C 1 2/c 1'
_symmetry_space_group_name_Hall '-C 2yc'
_symmetry_space_group_name_H-M 'C 1 2/c 1'
_atom_sites_solution_hydrogens geom
_audit_creation_method SHELXL-97
_audit_update_record
;
2015-07-30 deposited with the CCDC.
2015-12-04 downloaded from the CCDC.
;
_cell_angle_alpha 90
_cell_angle_beta 92.806(4)
_cell_angle_gamma 90
_cell_formula_units_Z 8
_cell_length_a 38.530(3)
_cell_length_b 13.5293(11)
_cell_length_c 19.4464(14)
_cell_measurement_reflns_used 9896
_cell_measurement_temperature 302(2)
_cell_measurement_theta_max 19.28
_cell_measurement_theta_min 2.19
_cell_volume 10124.9(14)
_computing_cell_refinement 'Bruker SAINT'
_computing_data_collection 'Bruker APEX2'
_computing_data_reduction 'Bruker SAINT'
_computing_molecular_graphics 'Bruker SHELXTL'
_computing_publication_material 'Bruker SHELXTL'
_computing_structure_refinement 'SHELXL-97 (Sheldrick 2008)'
_computing_structure_solution 'SHELXS-97 (Sheldrick 2008)'
_diffrn_ambient_temperature 302(2)
_diffrn_measured_fraction_theta_full 0.469
_diffrn_measured_fraction_theta_max 0.995
_diffrn_measurement_device_type 'D8 Venture'
_diffrn_measurement_method '\f and \w scans'
_diffrn_radiation_type MoK\a
_diffrn_radiation_wavelength 0.71073
_diffrn_reflns_av_R_equivalents 0.1081
_diffrn_reflns_av_unetI/netI 0.0429
_diffrn_reflns_laue_measured_fraction_full 0.469
_diffrn_reflns_laue_measured_fraction_max 0.995
_diffrn_reflns_limit_h_max 35
_diffrn_reflns_limit_h_min -35
_diffrn_reflns_limit_k_max 12
_diffrn_reflns_limit_k_min -12
_diffrn_reflns_limit_l_max 17
_diffrn_reflns_limit_l_min -17
_diffrn_reflns_number 43628
_diffrn_reflns_point_group_measured_fraction_full 0.469
_diffrn_reflns_point_group_measured_fraction_max 0.995
_diffrn_reflns_theta_full 25.000
_diffrn_reflns_theta_max 19.211
_diffrn_reflns_theta_min 2.097
_diffrn_source microfocus
_exptl_absorpt_coefficient_mu 1.740
_exptl_absorpt_correction_T_max 0.7443
_exptl_absorpt_correction_T_min 0.6283
_exptl_absorpt_correction_type multi-scan
_exptl_absorpt_process_details sadabs
_exptl_crystal_density_diffrn 1.631
_exptl_crystal_description prism
_exptl_crystal_F_000 5024
_exptl_crystal_size_max 0.227
_exptl_crystal_size_mid 0.168
_exptl_crystal_size_min 0.082
_refine_diff_density_max 0.969
_refine_diff_density_min -1.193
_refine_diff_density_rms 0.081
_refine_ls_extinction_method none
_refine_ls_goodness_of_fit_ref 1.083
_refine_ls_hydrogen_treatment constr
_refine_ls_matrix_type full
_refine_ls_number_parameters 553
_refine_ls_number_reflns 4185
_refine_ls_number_restraints 10
_refine_ls_restrained_S_all 1.083
_refine_ls_R_factor_all 0.0790
_refine_ls_R_factor_gt 0.0485
_refine_ls_shift/su_max 0.000
_refine_ls_shift/su_mean 0.000
_refine_ls_structure_factor_coef Fsqd
_refine_ls_weighting_details
;
 w=1/[\s^2^(Fo^2^)+(0.0730P)^2^+74.5293P]
 where P=(Fo^2^+2Fc^2^)/3
;
_refine_ls_weighting_scheme calc
_refine_ls_wR_factor_gt 0.1265
_refine_ls_wR_factor_ref 0.1472
_reflns_Friedel_coverage 0.000
_reflns_number_gt 3028
_reflns_number_total 4185
_reflns_threshold_expression 'I > 2\s(I)'
_cod_data_source_file c5dt03643g2.cif
_cod_data_source_block mo_i06tb52_0m_aa
_cod_depositor_comments 'Adding full bibliography for 7037617--7037619.cif.'
_cod_original_cell_volume 10125.0(14)
_cod_database_code 7037618
_shelx_space_group_comment
;
The symmetry employed for this shelxl refinement is uniquely defined
by the following loop, which should always be used as a source of
symmetry information in preference to the above space-group names.
They are only intended as comments.
;

loop_
_space_group_symop_operation_xyz
'x, y, z'
'-x, y, -z+1/2'
'x+1/2, y+1/2, z'
'-x+1/2, y+1/2, -z+1/2'
'-x, -y, -z'
'x, -y, z-1/2'
'-x+1/2, -y+1/2, -z'
'x+1/2, -y+1/2, z-1/2'

loop_
_atom_site_label
_atom_site_type_symbol
_atom_site_fract_x
_atom_site_fract_y
_atom_site_fract_z
_atom_site_U_iso_or_equiv
_atom_site_adp_type
_atom_site_occupancy
_atom_site_site_symmetry_order
_atom_site_calc_flag
_atom_site_refinement_flags_posn
_atom_site_refinement_flags_adp
Cu1 Cu 0.34291(3) 0.67664(8) 0.16309(6) 0.0415(4) Uani 1 1 d . .
Cu2 Cu 0.40632(3) 0.52665(9) 0.24793(7) 0.0555(5) Uani 1 1 d . .
Cu3 Cu 0.32634(3) 0.47805(9) 0.22296(7) 0.0501(5) Uani 1 1 d . .
Cu4 Cu 0.35589(3) 0.69472(8) 0.32175(6) 0.0426(4) Uani 1 1 d . .
F1 F 0.33735(19) 1.2819(5) 0.1481(4) 0.1055(13) Uani 1 1 d . U
F2 F 0.43110(19) -0.0535(5) 0.1733(4) 0.1055(13) Uani 1 1 d . .
F3 F 0.52287(18) 0.8803(5) 0.5489(4) 0.1055(13) Uani 1 1 d . U
F4 F 0.13297(19) 0.5190(5) 0.0390(4) 0.1055(13) Uani 1 1 d . U
O1 O 0.35775(17) 0.5381(5) 0.1612(4) 0.0493(19) Uani 1 1 d . .
O2 O 0.33466(17) 0.8172(5) 0.1617(4) 0.0520(19) Uani 1 1 d . .
O3 O 0.34413(18) 0.8531(5) 0.2731(4) 0.055(2) Uani 1 1 d . .
O4 O 0.39275(17) 0.6635(5) 0.2616(3) 0.0488(19) Uani 1 1 d . .
O5 O 0.4204(2) 0.3980(6) 0.2217(5) 0.077(3) Uani 1 1 d . .
O6 O 0.4453(2) 0.3694(7) 0.3220(5) 0.083(3) Uani 1 1 d . .
O7 O 0.36508(18) 0.4826(5) 0.2896(4) 0.063(2) Uani 1 1 d . .
O8 O 0.28520(17) 0.4702(5) 0.1610(4) 0.053(2) Uani 1 1 d . .
O9 O 0.28982(18) 0.6150(6) 0.1065(3) 0.054(2) Uani 1 1 d . .
O10 O 0.32155(18) 0.6472(5) 0.2502(3) 0.0478(18) Uani 1 1 d . .
O11 O 0.38594(18) 0.7555(5) 0.3905(4) 0.055(2) Uani 1 1 d . .
O12 O 0.4004(2) 0.6162(7) 0.4406(4) 0.089(3) Uani 1 1 d . .
N1 N 0.3738(2) 0.6837(8) 0.0838(4) 0.045(2) Uani 1 1 d . .
N2 N 0.4459(2) 0.5867(8) 0.2056(4) 0.051(2) Uani 1 1 d . .
N3 N 0.3018(2) 0.4211(6) 0.3016(4) 0.049(2) Uani 1 1 d . U
N4 N 0.3149(2) 0.6770(5) 0.3809(5) 0.043(2) Uani 1 1 d . .
C1 C 0.3867(3) 0.7663(10) 0.0561(6) 0.060(3) Uani 1 1 d . .
H1 H 0.3795 0.8276 0.0717 0.072 Uiso 1 1 calc R U
C2 C 0.4098(3) 0.7624(10) 0.0058(7) 0.065(3) Uani 1 1 d . .
H2 H 0.4190 0.8199 -0.0122 0.078 Uiso 1 1 calc R U
C3 C 0.4192(3) 0.6733(12) -0.0171(6) 0.067(3) Uani 1 1 d . .
H3 H 0.4343 0.6699 -0.0528 0.080 Uiso 1 1 calc R U
C4 C 0.4072(3) 0.5867(10) 0.0104(6) 0.058(3) Uani 1 1 d . .
H4 H 0.4148 0.5255 -0.0046 0.070 Uiso 1 1 calc R U
C5 C 0.3838(3) 0.5943(9) 0.0604(6) 0.054(3) Uani 1 1 d . .
C6 C 0.3669(3) 0.5088(8) 0.0957(6) 0.059(3) Uani 1 1 d . .
H6A H 0.3463 0.4878 0.0689 0.071 Uiso 1 1 calc R U
H6B H 0.3829 0.4535 0.0995 0.071 Uiso 1 1 calc R U
C7 C 0.3381(3) 0.8784(9) 0.2132(7) 0.052(3) Uani 1 1 d . .
C8 C 0.3369(3) 0.9862(7) 0.1945(6) 0.047(3) Uani 1 1 d . U
C9 C 0.3364(3) 1.0166(8) 0.1295(7) 0.057(3) Uani 1 1 d . U
H9 H 0.3361 0.9689 0.0950 0.069 Uiso 1 1 calc R U
C10 C 0.3363(3) 1.1124(9) 0.1107(7) 0.072(4) Uani 1 1 d . U
H10 H 0.3358 1.1316 0.0647 0.086 Uiso 1 1 calc R U
C11 C 0.3368(3) 1.1787(10) 0.1624(7) 0.070(3) Uani 1 1 d . U
C12 C 0.3362(3) 1.1564(8) 0.2281(7) 0.073(4) Uani 1 1 d . U
H12 H 0.3349 1.2054 0.2614 0.088 Uiso 1 1 calc R U
C13 C 0.3375(3) 1.0551(8) 0.2465(6) 0.065(3) Uani 1 1 d . U
H13 H 0.3388 1.0357 0.2925 0.078 Uiso 1 1 calc R U
C14 C 0.4724(4) 0.5390(10) 0.1751(7) 0.072(4) Uani 1 1 d . .
H14 H 0.4738 0.4704 0.1762 0.086 Uiso 1 1 calc R U
C15 C 0.4966(4) 0.5934(15) 0.1433(7) 0.084(4) Uani 1 1 d . .
H15 H 0.5140 0.5610 0.1207 0.100 Uiso 1 1 calc R U
C16 C 0.4961(4) 0.6894(14) 0.1437(7) 0.079(4) Uani 1 1 d . .
H16 H 0.5133 0.7238 0.1218 0.095 Uiso 1 1 calc R U
C17 C 0.4712(4) 0.7410(10) 0.1753(7) 0.073(4) Uani 1 1 d . .
H17 H 0.4708 0.8097 0.1765 0.088 Uiso 1 1 calc R U
C18 C 0.4461(3) 0.6834(10) 0.2060(6) 0.054(3) Uani 1 1 d . .
C19 C 0.4189(3) 0.7327(8) 0.2448(6) 0.059(3) Uani 1 1 d . .
H19A H 0.4292 0.7612 0.2868 0.070 Uiso 1 1 calc R U
H19B H 0.4085 0.7857 0.2173 0.070 Uiso 1 1 calc R U
C20 C 0.4339(4) 0.3446(10) 0.2680(9) 0.075(4) Uani 1 1 d . .
C21 C 0.4356(3) 0.2387(5) 0.2424(5) 0.111(2) Uani 1 1 d G .
C22 C 0.4280(3) 0.2144(6) 0.1739(5) 0.111(2) Uani 1 1 d G .
H22 H 0.4238 0.2642 0.1415 0.134 Uiso 1 1 calc R U
C23 C 0.4267(3) 0.1159(7) 0.1537(4) 0.111(2) Uani 1 1 d G .
H23 H 0.4216 0.0997 0.1078 0.134 Uiso 1 1 calc R U
C24 C 0.4329(3) 0.0416(5) 0.2021(5) 0.111(2) Uani 1 1 d G .
C25 C 0.4405(3) 0.0658(6) 0.2706(5) 0.111(2) Uani 1 1 d G .
H25 H 0.4447 0.0161 0.3030 0.134 Uiso 1 1 calc R U
C26 C 0.4418(3) 0.1644(7) 0.2908(4) 0.111(2) Uani 1 1 d G .
H26 H 0.4469 0.1806 0.3367 0.134 Uiso 1 1 calc R U
C27 C 0.2677(3) 0.4019(8) 0.3061(7) 0.060(3) Uani 1 1 d . .
H27 H 0.2535 0.4061 0.2661 0.072 Uiso 1 1 calc R U
C28 C 0.2532(3) 0.3775(8) 0.3639(8) 0.061(3) Uani 1 1 d . .
H28 H 0.2295 0.3654 0.3646 0.073 Uiso 1 1 calc R U
C29 C 0.2749(3) 0.3701(8) 0.4254(6) 0.063(3) Uani 1 1 d . U
H29 H 0.2656 0.3524 0.4669 0.076 Uiso 1 1 calc R U
C30 C 0.3089(3) 0.3893(8) 0.4219(6) 0.061(3) Uani 1 1 d . U
H30 H 0.3233 0.3862 0.4616 0.074 Uiso 1 1 calc R U
C31 C 0.3229(3) 0.4139(8) 0.3589(7) 0.059(3) Uani 1 1 d . U
C32 C 0.3609(3) 0.4356(8) 0.3490(6) 0.060(3) Uani 1 1 d . .
H32A H 0.3700 0.4761 0.3869 0.072 Uiso 1 1 calc R U
H32B H 0.3738 0.3741 0.3495 0.072 Uiso 1 1 calc R U
C33 C 0.2735(3) 0.5396(10) 0.1243(6) 0.059(3) Uani 1 1 d . U
C34 C 0.2355(3) 0.5336(8) 0.1012(6) 0.0617(13) Uani 1 1 d . U
C35 C 0.2187(3) 0.6148(8) 0.0748(5) 0.0617(13) Uani 1 1 d . .
H35 H 0.2310 0.6735 0.0705 0.074 Uiso 1 1 calc R U
C36 C 0.1841(3) 0.6120(8) 0.0544(5) 0.0617(13) Uani 1 1 d . .
H36 H 0.1725 0.6680 0.0376 0.074 Uiso 1 1 calc R U
C37 C 0.1677(3) 0.5260(8) 0.0594(6) 0.0617(13) Uani 1 1 d . U
C38 C 0.1831(3) 0.4422(8) 0.0859(5) 0.0617(13) Uani 1 1 d . .
H38 H 0.1703 0.3843 0.0896 0.074 Uiso 1 1 calc R U
C39 C 0.2170(3) 0.4444(8) 0.1068(5) 0.0617(13) Uani 1 1 d . .
H39 H 0.2279 0.3880 0.1245 0.074 Uiso 1 1 calc R U
C40 C 0.3154(4) 0.6687(8) 0.4514(7) 0.056(3) Uani 1 1 d . .
H40 H 0.3363 0.6763 0.4769 0.068 Uiso 1 1 calc R U
C41 C 0.2866(4) 0.6501(8) 0.4837(6) 0.061(3) Uani 1 1 d . .
H41 H 0.2874 0.6456 0.5315 0.074 Uiso 1 1 calc R U
C42 C 0.2562(4) 0.6376(8) 0.4478(7) 0.064(3) Uani 1 1 d . .
H42 H 0.2363 0.6224 0.4707 0.077 Uiso 1 1 calc R U
C43 C 0.2545(3) 0.6474(8) 0.3751(7) 0.062(3) Uani 1 1 d . .
H43 H 0.2338 0.6399 0.3490 0.075 Uiso 1 1 calc R U
C44 C 0.2854(4) 0.6687(7) 0.3456(6) 0.053(3) Uani 1 1 d . .
C45 C 0.2878(3) 0.6767(8) 0.2681(6) 0.058(3) Uani 1 1 d . .
H45A H 0.2704 0.6345 0.2451 0.070 Uiso 1 1 calc R U
H45B H 0.2834 0.7443 0.2534 0.070 Uiso 1 1 calc R U
C46 C 0.4052(3) 0.7039(10) 0.4314(7) 0.063(3) Uani 1 1 d . .
C47 C 0.43188(18) 0.7517(6) 0.4699(5) 0.0923(18) Uani 1 1 d G .
C48 C 0.4382(2) 0.8510(6) 0.4573(4) 0.0923(18) Uani 1 1 d G .
H48 H 0.4226 0.8872 0.4293 0.111 Uiso 1 1 calc R U
C49 C 0.4677(2) 0.8962(5) 0.4866(5) 0.0923(18) Uani 1 1 d G .
H49 H 0.4720 0.9627 0.4781 0.111 Uiso 1 1 calc R U
C50 C 0.49100(19) 0.8421(6) 0.5284(5) 0.0923(18) Uani 1 1 d G U
C51 C 0.4847(2) 0.7427(6) 0.5411(4) 0.0923(18) Uani 1 1 d G .
H51 H 0.5003 0.7065 0.5691 0.111 Uiso 1 1 calc R U
C52 C 0.4551(2) 0.6975(5) 0.5118(5) 0.0923(18) Uani 1 1 d G .
H52 H 0.4509 0.6310 0.5203 0.111 Uiso 1 1 calc R U

loop_
_atom_site_aniso_label
_atom_site_aniso_U_11
_atom_site_aniso_U_22
_atom_site_aniso_U_33
_atom_site_aniso_U_23
_atom_site_aniso_U_13
_atom_site_aniso_U_12
Cu1 0.0525(9) 0.0278(7) 0.0443(8) -0.0004(6) 0.0032(7) 0.0045(6)
Cu2 0.0532(9) 0.0365(8) 0.0758(11) -0.0017(7) -0.0084(8) 0.0030(7)
Cu3 0.0526(9) 0.0343(8) 0.0616(10) 0.0091(7) -0.0146(7) -0.0035(6)
Cu4 0.0495(9) 0.0329(8) 0.0455(8) 0.0002(6) 0.0021(7) 0.0022(6)
F1 0.087(2) 0.088(3) 0.139(4) 0.006(2) -0.014(2) -0.011(2)
F2 0.087(2) 0.088(3) 0.139(4) 0.006(2) -0.014(2) -0.011(2)
F3 0.087(2) 0.088(3) 0.139(4) 0.006(2) -0.014(2) -0.011(2)
F4 0.087(2) 0.088(3) 0.139(4) 0.006(2) -0.014(2) -0.011(2)
O1 0.053(5) 0.049(5) 0.046(5) -0.006(4) 0.003(4) -0.002(4)
O2 0.063(5) 0.045(5) 0.048(5) -0.003(4) -0.001(4) 0.002(4)
O3 0.072(5) 0.047(5) 0.046(5) -0.007(4) 0.002(4) 0.004(4)
O4 0.044(4) 0.036(4) 0.066(5) -0.007(4) 0.004(4) -0.005(4)
O5 0.083(6) 0.054(6) 0.093(7) -0.003(5) -0.014(5) 0.007(5)
O6 0.089(7) 0.087(7) 0.074(7) 0.004(6) 0.006(6) 0.023(5)
O7 0.060(5) 0.061(5) 0.066(6) 0.023(4) -0.014(4) -0.007(4)
O8 0.060(5) 0.046(5) 0.053(5) 0.005(4) -0.010(4) -0.005(4)
O9 0.056(5) 0.045(5) 0.060(5) 0.005(4) -0.007(4) 0.003(4)
O10 0.051(5) 0.046(4) 0.046(5) 0.001(3) 0.000(4) 0.004(4)
O11 0.055(5) 0.049(5) 0.059(5) -0.006(4) 0.002(4) 0.004(4)
O12 0.105(7) 0.055(6) 0.104(7) 0.014(5) -0.036(6) -0.010(5)
N1 0.048(6) 0.043(6) 0.043(6) -0.001(5) 0.001(4) 0.002(5)
N2 0.046(7) 0.051(8) 0.055(6) -0.007(5) -0.001(5) 0.006(6)
N3 0.051(7) 0.043(5) 0.053(6) 0.004(5) -0.002(4) 0.001(5)
N4 0.048(7) 0.036(5) 0.046(7) 0.005(5) 0.000(6) 0.002(4)
C1 0.066(9) 0.058(10) 0.057(9) 0.002(7) 0.004(8) 0.000(7)
C2 0.069(10) 0.065(11) 0.062(9) -0.001(8) 0.004(8) -0.004(7)
C3 0.059(9) 0.077(11) 0.065(9) -0.011(9) 0.012(7) -0.004(8)
C4 0.054(8) 0.061(10) 0.060(9) -0.018(8) 0.006(7) 0.004(7)
C5 0.056(8) 0.045(9) 0.059(9) -0.004(7) -0.011(7) 0.006(7)
C6 0.058(8) 0.044(8) 0.075(10) -0.010(7) -0.002(7) 0.008(6)
C7 0.048(8) 0.061(10) 0.045(9) -0.008(8) -0.003(7) -0.001(6)
C8 0.057(8) 0.033(8) 0.051(8) 0.008(5) 0.000(6) -0.005(5)
C9 0.055(8) 0.055(6) 0.061(9) -0.004(7) 0.008(6) -0.001(6)
C10 0.085(9) 0.061(6) 0.069(8) 0.007(5) -0.006(8) 0.003(7)
C11 0.064(9) 0.088(4) 0.058(9) 0.001(6) 0.005(8) -0.002(8)
C12 0.085(10) 0.049(5) 0.085(11) -0.025(7) 0.004(8) 0.001(7)
C13 0.079(8) 0.060(5) 0.056(8) -0.007(5) 0.006(7) -0.007(7)
C14 0.066(10) 0.069(9) 0.080(10) -0.008(8) 0.006(8) 0.002(10)
C15 0.064(11) 0.104(14) 0.082(11) -0.007(10) 0.003(9) 0.014(10)
C16 0.058(11) 0.099(13) 0.082(11) -0.006(10) 0.011(8) -0.014(10)
C17 0.059(9) 0.084(10) 0.077(10) -0.011(8) 0.016(8) -0.003(10)
C18 0.040(8) 0.059(10) 0.064(9) -0.008(7) -0.003(7) -0.002(8)
C19 0.062(8) 0.047(8) 0.065(8) -0.003(6) 0.000(7) 0.002(7)
C20 0.084(11) 0.053(10) 0.089(13) 0.002(10) 0.012(10) -0.009(8)
C21 0.135(5) 0.071(4) 0.129(6) -0.003(4) 0.018(5) -0.004(4)
C22 0.135(5) 0.071(4) 0.129(6) -0.003(4) 0.018(5) -0.004(4)
C23 0.135(5) 0.071(4) 0.129(6) -0.003(4) 0.018(5) -0.004(4)
C24 0.135(5) 0.071(4) 0.129(6) -0.003(4) 0.018(5) -0.004(4)
C25 0.135(5) 0.071(4) 0.129(6) -0.003(4) 0.018(5) -0.004(4)
C26 0.135(5) 0.071(4) 0.129(6) -0.003(4) 0.018(5) -0.004(4)
C27 0.060(10) 0.055(8) 0.065(10) 0.004(7) -0.006(8) -0.007(7)
C28 0.052(8) 0.051(8) 0.080(10) -0.009(7) 0.004(9) -0.006(6)
C29 0.077(7) 0.051(8) 0.063(9) -0.002(6) 0.004(9) -0.008(7)
C30 0.073(6) 0.054(8) 0.056(9) -0.001(7) -0.007(8) -0.006(7)
C31 0.067(10) 0.049(7) 0.060(9) -0.001(7) -0.013(6) 0.002(6)
C32 0.053(9) 0.057(8) 0.068(9) 0.002(7) -0.011(7) -0.002(6)
C33 0.079(4) 0.044(8) 0.055(9) 0.000(7) 0.006(7) -0.006(8)
C34 0.081(3) 0.048(3) 0.056(3) 0.003(3) 0.001(3) -0.001(3)
C35 0.081(3) 0.048(3) 0.056(3) 0.003(3) 0.001(3) -0.001(3)
C36 0.081(3) 0.048(3) 0.056(3) 0.003(3) 0.001(3) -0.001(3)
C37 0.081(3) 0.048(3) 0.056(3) 0.003(3) 0.001(3) -0.001(3)
C38 0.081(3) 0.048(3) 0.056(3) 0.003(3) 0.001(3) -0.001(3)
C39 0.081(3) 0.048(3) 0.056(3) 0.003(3) 0.001(3) -0.001(3)
C40 0.071(10) 0.053(8) 0.046(10) 0.001(6) 0.000(8) 0.007(7)
C41 0.076(10) 0.055(8) 0.055(9) 0.006(6) 0.015(10) 0.002(7)
C42 0.065(11) 0.067(9) 0.063(11) 0.006(7) 0.020(8) -0.001(7)
C43 0.057(10) 0.068(8) 0.062(11) -0.003(7) 0.013(8) 0.004(7)
C44 0.065(10) 0.043(7) 0.053(9) 0.011(6) 0.006(9) 0.012(7)
C45 0.056(9) 0.056(8) 0.063(10) 0.004(6) 0.002(7) -0.002(6)
C46 0.066(9) 0.046(9) 0.075(10) 0.006(7) 0.001(8) -0.007(7)
C47 0.084(4) 0.082(4) 0.108(5) 0.013(4) -0.017(3) -0.005(3)
C48 0.084(4) 0.082(4) 0.108(5) 0.013(4) -0.017(3) -0.005(3)
C49 0.084(4) 0.082(4) 0.108(5) 0.013(4) -0.017(3) -0.005(3)
C50 0.084(4) 0.082(4) 0.108(5) 0.013(4) -0.017(3) -0.005(3)
C51 0.084(4) 0.082(4) 0.108(5) 0.013(4) -0.017(3) -0.005(3)
C52 0.084(4) 0.082(4) 0.108(5) 0.013(4) -0.017(3) -0.005(3)

loop_
_atom_type_symbol
_atom_type_description
_atom_type_scat_dispersion_real
_atom_type_scat_dispersion_imag
_atom_type_scat_source
C C 0.0033 0.0016 'International Tables Vol C Tables 4.2.6.8 and 6.1.1.4'
H H 0.0000 0.0000 'International Tables Vol C Tables 4.2.6.8 and 6.1.1.4'
N N 0.0061 0.0033 'International Tables Vol C Tables 4.2.6.8 and 6.1.1.4'
O O 0.0106 0.0060 'International Tables Vol C Tables 4.2.6.8 and 6.1.1.4'
F F 0.0171 0.0103 'International Tables Vol C Tables 4.2.6.8 and 6.1.1.4'
Cu Cu 0.3201 1.2651 'International Tables Vol C Tables 4.2.6.8 and 6.1.1.4'

loop_
_geom_angle_atom_site_label_1
_geom_angle_atom_site_label_2
_geom_angle_atom_site_label_3
_geom_angle
O2 Cu1 O10 97.9(3)
O2 Cu1 O1 172.2(3)
O10 Cu1 O1 87.5(3)
O2 Cu1 N1 92.6(4)
O10 Cu1 N1 165.7(3)
O1 Cu1 N1 81.2(4)
O2 Cu1 O9 101.4(3)
O10 Cu1 O9 86.6(3)
O1 Cu1 O9 84.4(3)
N1 Cu1 O9 100.8(3)
O2 Cu1 Cu3 148.0(2)
O10 Cu1 Cu3 51.56(19)
O1 Cu1 Cu3 38.8(2)
N1 Cu1 Cu3 119.2(3)
O9 Cu1 Cu3 71.21(18)
O5 Cu2 O7 94.7(3)
O5 Cu2 N2 91.7(4)
O7 Cu2 N2 173.3(4)
O5 Cu2 O4 172.1(4)
O7 Cu2 O4 90.2(3)
N2 Cu2 O4 83.2(4)
O1 Cu3 O7 85.2(3)
O1 Cu3 O8 98.9(3)
O7 Cu3 O8 175.9(3)
O1 Cu3 N3 168.0(3)
O7 Cu3 N3 82.9(4)
O8 Cu3 N3 93.0(3)
O1 Cu3 O10 77.8(3)
O7 Cu3 O10 83.4(3)
O8 Cu3 O10 97.0(3)
N3 Cu3 O10 99.1(3)
O1 Cu3 Cu1 39.7(2)
O7 Cu3 Cu1 93.4(2)
O8 Cu3 Cu1 89.5(2)
N3 Cu3 Cu1 139.5(2)
O10 Cu3 Cu1 40.60(16)
O11 Cu4 O4 94.6(3)
O11 Cu4 O10 173.0(3)
O4 Cu4 O10 89.4(3)
O11 Cu4 N4 96.7(4)
O4 Cu4 N4 160.2(3)
O10 Cu4 N4 81.2(4)
O11 Cu4 O3 89.3(3)
O4 Cu4 O3 95.0(3)
O10 Cu4 O3 84.6(3)
N4 Cu4 O3 101.3(3)
C6 O1 Cu3 130.1(6)
C6 O1 Cu1 112.0(6)
Cu3 O1 Cu1 101.5(3)
C7 O2 Cu1 127.3(7)
C7 O3 Cu4 130.8(7)
C19 O4 Cu4 122.9(6)
C19 O4 Cu2 113.4(6)
Cu4 O4 Cu2 120.1(3)
C20 O5 Cu2 116.8(9)
C32 O7 Cu2 130.8(7)
C32 O7 Cu3 116.3(6)
Cu2 O7 Cu3 110.9(4)
C33 O8 Cu3 125.0(7)
C33 O9 Cu1 125.4(7)
C45 O10 Cu1 125.7(6)
C45 O10 Cu4 109.0(6)
Cu1 O10 Cu4 104.3(3)
C45 O10 Cu3 114.2(6)
Cu1 O10 Cu3 87.8(2)
Cu4 O10 Cu3 114.6(3)
C46 O11 Cu4 121.2(7)
C1 N1 C5 119.2(10)
C1 N1 Cu1 126.6(9)
C5 N1 Cu1 114.1(8)
C18 N2 C14 118.1(10)
C18 N2 Cu2 114.8(9)
C14 N2 Cu2 127.1(10)
C27 N3 C31 118.9(10)
C27 N3 Cu3 128.7(8)
C31 N3 Cu3 111.9(8)
C44 N4 C40 119.1(9)
C44 N4 Cu4 113.4(8)
C40 N4 Cu4 127.4(9)
N1 C1 C2 121.7(11)
N1 C1 H1 119.2
C2 C1 H1 119.2
C3 C2 C1 118.1(12)
C3 C2 H2 120.9
C1 C2 H2 120.9
C2 C3 C4 122.4(12)
C2 C3 H3 118.8
C4 C3 H3 118.8
C5 C4 C3 117.2(11)
C5 C4 H4 121.4
C3 C4 H4 121.4
N1 C5 C4 121.2(11)
N1 C5 C6 113.2(11)
C4 C5 C6 125.6(12)
O1 C6 C5 109.4(9)
O1 C6 H6A 109.8
C5 C6 H6A 109.8
O1 C6 H6B 109.8
C5 C6 H6B 109.8
H6A C6 H6B 108.2
O3 C7 O2 124.2(11)
O3 C7 C8 120.3(11)
O2 C7 C8 115.4(11)
C9 C8 C13 119.3(10)
C9 C8 C7 122.0(11)
C13 C8 C7 118.7(11)
C8 C9 C10 123.8(11)
C8 C9 H9 118.1
C10 C9 H9 118.1
C9 C10 C11 116.0(12)
C9 C10 H10 122.0
C11 C10 H10 122.0
C12 C11 C10 124.8(13)
C12 C11 F1 114.7(12)
C10 C11 F1 120.5(12)
C11 C12 C13 117.8(12)
C11 C12 H12 121.1
C13 C12 H12 121.1
C8 C13 C12 118.1(11)
C8 C13 H13 121.0
C12 C13 H13 121.0
C15 C14 N2 119.0(12)
C15 C14 H14 120.5
N2 C14 H14 120.5
C16 C15 C14 121.8(14)
C16 C15 H15 119.1
C14 C15 H15 119.1
C15 C16 C17 121.8(14)
C15 C16 H16 119.1
C17 C16 H16 119.1
C16 C17 C18 115.2(13)
C16 C17 H17 122.4
C18 C17 H17 122.4
N2 C18 C17 124.0(11)
N2 C18 C19 116.7(12)
C17 C18 C19 119.2(13)
O4 C19 C18 110.3(9)
O4 C19 H19A 109.6
C18 C19 H19A 109.6
O4 C19 H19B 109.6
C18 C19 H19B 109.6
H19A C19 H19B 108.1
O6 C20 O5 127.4(14)
O6 C20 C21 123.0(15)
O5 C20 C21 109.5(13)
C22 C21 C26 120.0
C22 C21 C20 121.7(10)
C26 C21 C20 118.0(10)
C23 C22 C21 120.0
C23 C22 H22 120.0
C21 C22 H22 120.0
C22 C23 C24 120.0
C22 C23 H23 120.0
C24 C23 H23 120.0
C23 C24 C25 120.0
C23 C24 F2 112.9(8)
C25 C24 F2 127.1(8)
C24 C25 C26 120.0
C24 C25 H25 120.0
C26 C25 H25 120.0
C25 C26 C21 120.0
C25 C26 H26 120.0
C21 C26 H26 120.0
C28 C27 N3 123.8(11)
C28 C27 H27 118.1
N3 C27 H27 118.1
C27 C28 C29 118.4(11)
C27 C28 H28 120.8
C29 C28 H28 120.8
C30 C29 C28 118.5(12)
C30 C29 H29 120.7
C28 C29 H29 120.7
C29 C30 C31 120.6(12)
C29 C30 H30 119.7
C31 C30 H30 119.7
N3 C31 C30 119.7(11)
N3 C31 C32 115.3(11)
C30 C31 C32 125.0(11)
O7 C32 C31 111.2(9)
O7 C32 H32A 109.4
C31 C32 H32A 109.4
O7 C32 H32B 109.4
C31 C32 H32B 109.4
H32A C32 H32B 108.0
O8 C33 O9 126.5(11)
O8 C33 C34 116.5(11)
O9 C33 C34 117.0(11)
C35 C34 C39 119.0(11)
C35 C34 C33 120.3(11)
C39 C34 C33 120.7(10)
C34 C35 C36 121.6(11)
C34 C35 H35 119.2
C36 C35 H35 119.2
C37 C36 C35 117.4(11)
C37 C36 H36 121.3
C35 C36 H36 121.3
C36 C37 C38 123.6(12)
C36 C37 F4 119.7(10)
C38 C37 F4 116.6(10)
C39 C38 C37 119.4(11)
C39 C38 H38 120.3
C37 C38 H38 120.3
C38 C39 C34 118.9(11)
C38 C39 H39 120.5
C34 C39 H39 120.5
C41 C40 N4 121.1(11)
C41 C40 H40 119.4
N4 C40 H40 119.4
C40 C41 C42 120.3(12)
C40 C41 H41 119.8
C42 C41 H41 119.8
C41 C42 C43 120.3(11)
C41 C42 H42 119.8
C43 C42 H42 119.8
C44 C43 C42 115.8(11)
C44 C43 H43 122.1
C42 C43 H43 122.1
N4 C44 C43 123.2(11)
N4 C44 C45 115.0(11)
C43 C44 C45 121.6(12)
O10 C45 C44 108.9(9)
O10 C45 H45A 109.9
C44 C45 H45A 109.9
O10 C45 H45B 109.9
C44 C45 H45B 109.9
H45A C45 H45B 108.3
O12 C46 O11 122.8(11)
O12 C46 C47 118.9(12)
O11 C46 C47 118.2(11)
C48 C47 C52 120.0
C48 C47 C46 118.8(8)
C52 C47 C46 120.4(8)
C47 C48 C49 120.0
C47 C48 H48 120.0
C49 C48 H48 120.0
C48 C49 C50 120.0
C48 C49 H49 120.0
C50 C49 H49 120.0
F3 C50 C51 118.3(7)
F3 C50 C49 120.9(7)
C51 C50 C49 120.0
C52 C51 C50 120.0
C52 C51 H51 120.0
C50 C51 H51 120.0
C51 C52 C47 120.0
C51 C52 H52 120.0
C47 C52 H52 120.0

loop_
_geom_bond_atom_site_label_1
_geom_bond_atom_site_label_2
_geom_bond_distance
Cu1 O2 1.928(7)
Cu1 O10 1.960(7)
Cu1 O1 1.961(7)
Cu1 N1 1.994(8)
Cu1 O9 2.423(7)
Cu1 Cu3 3.0091(16)
Cu2 O5 1.901(8)
Cu2 O7 1.914(8)
Cu2 N2 1.945(9)
Cu2 O4 1.945(6)
Cu3 O1 1.926(7)
Cu3 O7 1.929(7)
Cu3 O8 1.946(7)
Cu3 N3 1.992(9)
Cu3 O10 2.359(6)
Cu4 O11 1.911(7)
Cu4 O4 1.931(7)
Cu4 O10 1.980(6)
Cu4 N4 2.012(8)
Cu4 O3 2.377(7)
F1 C11 1.424(14)
F2 C24 1.404(9)
F3 C50 1.373(9)
F4 C37 1.380(12)
O1 C6 1.395(12)
O2 C7 1.303(12)
O3 C7 1.226(12)
O4 C19 1.424(12)
O5 C20 1.247(16)
O6 C20 1.168(15)
O7 C32 1.336(12)
O8 C33 1.251(13)
O9 C33 1.256(12)
O10 C45 1.421(11)
O11 C46 1.268(13)
O12 C46 1.216(13)
N1 C1 1.346(13)
N1 C5 1.355(13)
N2 C18 1.307(13)
N2 C14 1.368(14)
N3 C27 1.347(13)
N3 C31 1.351(13)
N4 C44 1.306(13)
N4 C40 1.374(13)
C1 C2 1.356(15)
C1 H1 0.9300
C2 C3 1.340(15)
C2 H2 0.9300
C3 C4 1.377(15)
C3 H3 0.9300
C4 C5 1.363(14)
C4 H4 0.9300
C5 C6 1.510(15)
C6 H6A 0.9700
C6 H6B 0.9700
C7 C8 1.503(15)
C8 C9 1.328(14)
C8 C13 1.375(14)
C9 C10 1.347(14)
C9 H9 0.9300
C10 C11 1.348(16)
C10 H10 0.9300
C11 C12 1.314(15)
C12 C13 1.417(15)
C12 H12 0.9300
C13 H13 0.9300
C14 C15 1.362(17)
C14 H14 0.9300
C15 C16 1.299(17)
C15 H15 0.9300
C16 C17 1.359(16)
C16 H16 0.9300
C17 C18 1.398(15)
C17 H17 0.9300
C18 C19 1.481(15)
C19 H19A 0.9700
C19 H19B 0.9700
C20 C21 1.519(15)
C21 C22 1.3900
C21 C26 1.3900
C22 C23 1.3900
C22 H22 0.9300
C23 C24 1.3900
C23 H23 0.9300
C24 C25 1.3900
C25 C26 1.3900
C25 H25 0.9300
C26 H26 0.9300
C27 C28 1.322(14)
C27 H27 0.9300
C28 C29 1.428(15)
C28 H28 0.9300
C29 C30 1.342(14)
C29 H29 0.9300
C30 C31 1.402(15)
C30 H30 0.9300
C31 C32 1.512(15)
C32 H32A 0.9700
C32 H32B 0.9700
C33 C34 1.510(15)
C34 C35 1.362(14)
C34 C39 1.410(14)
C35 C36 1.376(14)
C35 H35 0.9300
C36 C37 1.329(14)
C36 H36 0.9300
C37 C38 1.369(14)
C38 C39 1.347(14)
C38 H38 0.9300
C39 H39 0.9300
C40 C41 1.327(14)
C40 H40 0.9300
C41 C42 1.343(15)
C41 H41 0.9300
C42 C43 1.419(15)
C42 H42 0.9300
C43 C44 1.377(15)
C43 H43 0.9300
C44 C45 1.518(14)
C45 H45A 0.9700
C45 H45B 0.9700
C46 C47 1.401(13)
C47 C48 1.3900
C47 C52 1.3900
C48 C49 1.3900
C48 H48 0.9300
C49 C50 1.3900
C49 H49 0.9300
C50 C51 1.3900
C51 C52 1.3900
C51 H51 0.9300
C52 H52 0.9300
